data_4326855
loop_
_publ_author_name
'Thomas Kauf'
'Pierre Braunstein'

_publ_contact_author_address
;Laboratoire de Chimie de Coordination
CNRS-UMR 7177
Universit\'e de Strasbourg
Institut le Bel,
4, Rue Blaise Pascal,
67081 Strasbourg,
France
;
_publ_contact_author_email braunstein@unistra.fr
_publ_contact_author_fax (+33)0368851322
_publ_contact_author_name 'Dr. Pierre Braunstein'
_publ_contact_author_phone (+33)0368851308
_publ_section_title
;
 Reactivity of TCNE or TCNQ Derivatives of Quinonoid Zwitterions:
 Platinum-Induced HCN Elimination vs Oxidative-Addition
;
_journal_name_full 'Inorganic Chemistry'
_journal_page_first 11472
_journal_page_last 11480
_journal_paper_doi 10.1021/ic2013045
_journal_volume 50
_journal_year 2011
_chemical_formula_moiety 'C62 H56 N6 O2 P2 Pt, 3(C H2 Cl2)'
_chemical_formula_sum 'C65 H62 Cl6 N6 O2 P2 Pt'
_chemical_formula_weight 1428.94
_chemical_name_systematic
;
 ?
;
_space_group_IT_number 2
_symmetry_cell_setting triclinic
_symmetry_space_group_name_Hall '-P 1'
_symmetry_space_group_name_H-M 'P -1'
_atom_sites_solution_hydrogens geom
_atom_sites_solution_primary direct
_atom_sites_solution_secondary difmap
_audit_creation_method SHELXL-97
_cell_angle_alpha 98.998(2)
_cell_angle_beta 107.8050(10)
_cell_angle_gamma 96.889(2)
_cell_formula_units_Z 2
_cell_length_a 13.4792(4)
_cell_length_b 14.5565(3)
_cell_length_c 19.5384(5)
_cell_measurement_reflns_used 40359
_cell_measurement_temperature 173(2)
_cell_measurement_theta_max 27.485
_cell_measurement_theta_min 0.998
_cell_volume 3547.25(16)
_computing_cell_refinement 'Denzo (Nonius B.V., 1998)'
_computing_data_collection 'Collect (Nonius B.V., 1998)'
_computing_data_reduction 'Denzo (Nonius B.V., 1998)'
_computing_molecular_graphics 'PLATON 98 (Spek, 1998)'
_computing_publication_material 'SHELXL-97 (Sheldrick, 1997)'
_computing_structure_refinement 'SHELXL-97 (Sheldrick, 1997)'
_computing_structure_solution 'SHELXS-97 (Sheldrick, 1997)'
_diffrn_ambient_temperature 173(2)
_diffrn_measured_fraction_theta_full 0.991
_diffrn_measured_fraction_theta_max 0.991
_diffrn_measurement_device_type KappaCCD
_diffrn_measurement_method 'phi and omega scans'
_diffrn_radiation_monochromator graphite
_diffrn_radiation_source 'fine-focus sealed tube'
_diffrn_radiation_type MoK\a
_diffrn_radiation_wavelength 0.71073
_diffrn_reflns_av_R_equivalents 0.0677
_diffrn_reflns_av_sigmaI/netI 0.0697
_diffrn_reflns_limit_h_max 17
_diffrn_reflns_limit_h_min -15
_diffrn_reflns_limit_k_max 18
_diffrn_reflns_limit_k_min -18
_diffrn_reflns_limit_l_max 25
_diffrn_reflns_limit_l_min -20
_diffrn_reflns_number 36000
_diffrn_reflns_theta_full 27.46
_diffrn_reflns_theta_max 27.46
_diffrn_reflns_theta_min 1.12
_exptl_absorpt_coefficient_mu 2.292
_exptl_absorpt_correction_T_max 0.59798
_exptl_absorpt_correction_T_min 0.42767
_exptl_absorpt_correction_type multi-scan
_exptl_absorpt_process_details 'MULscanABS in PLATON (Spek, 2003)'
_exptl_crystal_colour red
_exptl_crystal_density_diffrn 1.338
_exptl_crystal_description block
_exptl_crystal_F_000 1440
_exptl_crystal_size_max 0.45
_exptl_crystal_size_mid 0.25
_exptl_crystal_size_min 0.15
_platon_squeeze_details
;
 The residual electron density was assigned to two molecules of the
 dichloromethane solvent [183/2 = 91 e per asymmetric unit; two molecules
 of CH2Cl2 would give 84 e].
;
_refine_diff_density_max 2.555
_refine_diff_density_min -1.390
_refine_diff_density_rms 0.166
_refine_ls_extinction_method none
_refine_ls_goodness_of_fit_ref 1.047
_refine_ls_hydrogen_treatment constr
_refine_ls_matrix_type full
_refine_ls_number_parameters 676
_refine_ls_number_reflns 16095
_refine_ls_number_restraints 4
_refine_ls_restrained_S_all 1.047
_refine_ls_R_factor_all 0.0953
_refine_ls_R_factor_gt 0.0769
_refine_ls_shift/su_max 0.000
_refine_ls_shift/su_mean 0.000
_refine_ls_structure_factor_coef Fsqd
_refine_ls_weighting_details 'calc w=1/[\s^2^(Fo^2^)+(0.0934P)^2^+22.0693P] where P=(Fo^2^+2Fc^2^)/3'
_refine_ls_weighting_scheme calc
_refine_ls_wR_factor_gt 0.1966
_refine_ls_wR_factor_ref 0.2055
_reflns_number_gt 12637
_reflns_number_total 16095
_reflns_threshold_expression I>2sigma(I)
_cod_data_source_file ic2013045_si_001_4.cif
_cod_data_source_block kauf9
_cod_database_code 4326855

loop_
_symmetry_equiv_pos_as_xyz
'x, y, z'
'-x, -y, -z'

loop_
_atom_site_label
_atom_site_type_symbol
_atom_site_fract_x
_atom_site_fract_y
_atom_site_fract_z
_atom_site_U_iso_or_equiv
_atom_site_adp_type
_atom_site_occupancy
_atom_site_symmetry_multiplicity
_atom_site_calc_flag
_atom_site_refinement_flags
_atom_site_disorder_assembly
_atom_site_disorder_group
C1 C 1.0056(5) 0.8421(4) 0.5309(4) 0.0299(13) Uani 1 1 d . . .
C2 C 0.9674(5) 0.7598(4) 0.5501(3) 0.0282(13) Uani 1 1 d . . .
C3 C 1.0052(6) 0.6742(4) 0.5348(4) 0.0300(13) Uani 1 1 d . . .
C4 C 1.0980(5) 0.6791(4) 0.5056(4) 0.0282(13) Uani 1 1 d . . .
C5 C 1.1409(5) 0.7616(5) 0.4906(4) 0.0306(13) Uani 1 1 d . . .
H5 H 1.1988 0.7626 0.4726 0.037 Uiso 1 1 calc R . .
C6 C 1.0992(5) 0.8423(4) 0.5020(4) 0.0302(13) Uani 1 1 d . . .
C7 C 1.2191(7) 0.9497(6) 0.4641(6) 0.056(2) Uani 1 1 d . . .
H7A H 1.1985 0.9911 0.4283 0.067 Uiso 1 1 calc R . .
H7B H 1.2324 0.8911 0.4378 0.067 Uiso 1 1 calc R . .
C8 C 1.3180(11) 0.9977(10) 0.5218(9) 0.105(3) Uani 1 1 d . . .
H8A H 1.3681 1.0226 0.4984 0.126 Uiso 1 1 calc R . .
H8B H 1.3031 1.0524 0.5517 0.126 Uiso 1 1 calc R . .
C9 C 1.3665(11) 0.9416(10) 0.5681(9) 0.105(3) Uani 1 1 d . . .
H9A H 1.3824 0.8869 0.5388 0.126 Uiso 1 1 calc R . .
H9B H 1.3173 0.9169 0.5923 0.126 Uiso 1 1 calc R . .
C10 C 1.4731(11) 0.9981(10) 0.6290(9) 0.105(3) Uani 1 1 d . . .
H10A H 1.5202 1.0260 0.6053 0.158 Uiso 1 1 calc R . .
H10B H 1.5080 0.9548 0.6580 0.158 Uiso 1 1 calc R . .
H10C H 1.4568 1.0484 0.6613 0.158 Uiso 1 1 calc R . .
C11 C 1.2197(6) 0.5788(6) 0.4724(5) 0.0453(18) Uani 1 1 d D . .
H11A H 1.2600 0.6387 0.4696 0.054 Uiso 1 1 calc R A 1
H11B H 1.1930 0.5375 0.4229 0.054 Uiso 1 1 calc R A 1
C12 C 1.290(2) 0.531(2) 0.5251(17) 0.099(4) Uani 0.50 1 d P B 1
H12A H 1.2453 0.4759 0.5309 0.118 Uiso 0.50 1 calc PR B 1
H12B H 1.3405 0.5075 0.5026 0.118 Uiso 0.50 1 calc PR B 1
C13 C 1.349(2) 0.5866(19) 0.5974(18) 0.099(4) Uani 0.50 1 d PD B 1
H13A H 1.3946 0.5463 0.6243 0.118 Uiso 0.50 1 calc PR B 1
H13B H 1.2982 0.6000 0.6233 0.118 Uiso 0.50 1 calc PR B 1
C14 C 1.419(2) 0.6789(19) 0.6045(17) 0.099(4) Uani 0.50 1 d PD B 1
H14A H 1.4520 0.6729 0.5663 0.148 Uiso 0.50 1 calc PR B 1
H14B H 1.4738 0.6951 0.6530 0.148 Uiso 0.50 1 calc PR B 1
H14C H 1.3758 0.7287 0.5990 0.148 Uiso 0.50 1 calc PR B 1
C12B C 1.3288(15) 0.6160(19) 0.5334(14) 0.099(4) Uani 0.50 1 d PD B 2
H12C H 1.3581 0.6803 0.5303 0.118 Uiso 0.50 1 calc PR B 2
H12D H 1.3218 0.6182 0.5826 0.118 Uiso 0.50 1 calc PR B 2
C13B C 1.402(2) 0.546(2) 0.5201(17) 0.099(4) Uani 0.50 1 d PD B 2
H13C H 1.4767 0.5767 0.5334 0.118 Uiso 0.50 1 calc PR B 2
H13D H 1.3766 0.5081 0.4692 0.118 Uiso 0.50 1 calc PR B 2
C14B C 1.383(2) 0.488(2) 0.5765(16) 0.099(4) Uani 0.50 1 d PD B 2
H14D H 1.4517 0.4786 0.6086 0.148 Uiso 0.50 1 calc PR B 2
H14E H 1.3396 0.4260 0.5504 0.148 Uiso 0.50 1 calc PR B 2
H14F H 1.3471 0.5217 0.6061 0.148 Uiso 0.50 1 calc PR B 2
C15 C 0.8748(5) 0.7617(4) 0.5787(4) 0.0297(13) Uani 1 1 d . . .
C16 C 0.8928(6) 0.8527(5) 0.6327(4) 0.0391(16) Uani 1 1 d . . .
C17 C 0.8680(6) 0.6880(5) 0.6232(4) 0.0383(16) Uani 1 1 d . . .
C18 C 0.7676(5) 0.7516(5) 0.5178(4) 0.0324(14) Uani 1 1 d . . .
C19 C 0.7603(6) 0.7412(6) 0.4447(4) 0.0408(17) Uani 1 1 d . . .
H19 H 0.8217 0.7365 0.4312 0.049 Uiso 1 1 calc R . .
C20 C 0.6639(6) 0.7377(6) 0.3910(4) 0.0433(17) Uani 1 1 d . . .
H20 H 0.6604 0.7301 0.3411 0.052 Uiso 1 1 calc R . .
C21 C 0.5726(6) 0.7450(5) 0.4085(4) 0.0372(15) Uani 1 1 d . . .
C22 C 0.5803(6) 0.7556(6) 0.4823(5) 0.0461(19) Uani 1 1 d . . .
H22 H 0.5189 0.7611 0.4957 0.055 Uiso 1 1 calc R . .
C23 C 0.6756(6) 0.7584(6) 0.5363(4) 0.0439(18) Uani 1 1 d . . .
H23 H 0.6789 0.7648 0.5862 0.053 Uiso 1 1 calc R . .
C24 C 0.4731(6) 0.7480(6) 0.3525(4) 0.0441(18) Uani 1 1 d . . .
H24 H 0.4556 0.6774 0.3411 0.053 Uiso 1 1 calc R . .
C25 C 0.3802(6) 0.7527(6) 0.3705(4) 0.0433(17) Uani 1 1 d . . .
C26 C 0.4669(6) 0.7476(6) 0.2808(4) 0.0412(17) Uani 1 1 d . . .
C27 C 0.6283(6) 0.5731(5) 0.1534(4) 0.0378(16) Uani 1 1 d . . .
C28 C 0.5711(7) 0.5391(6) 0.1970(5) 0.051(2) Uani 1 1 d . . .
H28 H 0.5277 0.5768 0.2146 0.062 Uiso 1 1 calc R . .
C29 C 0.5784(9) 0.4516(7) 0.2139(6) 0.066(3) Uani 1 1 d . . .
H29 H 0.5414 0.4300 0.2444 0.079 Uiso 1 1 calc R . .
C30 C 0.6391(9) 0.3941(7) 0.1873(6) 0.062(2) Uani 1 1 d . . .
H30 H 0.6426 0.3332 0.1985 0.074 Uiso 1 1 calc R . .
C31 C 0.6932(9) 0.4260(7) 0.1450(6) 0.064(3) Uani 1 1 d . . .
H31 H 0.7351 0.3870 0.1269 0.077 Uiso 1 1 calc R . .
C32 C 0.6884(7) 0.5151(6) 0.1277(5) 0.051(2) Uani 1 1 d . . .
H32 H 0.7270 0.5361 0.0980 0.061 Uiso 1 1 calc R . .
C33 C 0.7197(6) 0.7701(5) 0.2151(4) 0.0355(15) Uani 1 1 d . . .
C34 C 0.8119(6) 0.7400(5) 0.2535(4) 0.0386(16) Uani 1 1 d . . .
H34 H 0.8218 0.6770 0.2401 0.046 Uiso 1 1 calc R . .
C35 C 0.8884(6) 0.8032(6) 0.3112(4) 0.0441(18) Uani 1 1 d . . .
H35 H 0.9520 0.7842 0.3370 0.053 Uiso 1 1 calc R . .
C36 C 0.8717(7) 0.8945(6) 0.3313(5) 0.053(2) Uani 1 1 d . . .
H36 H 0.9239 0.9373 0.3714 0.063 Uiso 1 1 calc R . .
C37 C 0.7814(8) 0.9236(6) 0.2941(5) 0.058(2) Uani 1 1 d . . .
H37 H 0.7717 0.9866 0.3078 0.070 Uiso 1 1 calc R . .
C38 C 0.7029(7) 0.8603(6) 0.2354(5) 0.0481(19) Uani 1 1 d . . .
H38 H 0.6391 0.8795 0.2102 0.058 Uiso 1 1 calc R . .
C39 C 0.6778(6) 0.6933(6) 0.0615(4) 0.0393(16) Uani 1 1 d . . .
C40 C 0.7772(6) 0.7462(6) 0.0744(5) 0.0437(17) Uani 1 1 d . . .
H40 H 0.8152 0.7842 0.1216 0.052 Uiso 1 1 calc R . .
C41 C 0.8214(7) 0.7436(7) 0.0184(5) 0.052(2) Uani 1 1 d . . .
H41 H 0.8898 0.7790 0.0277 0.062 Uiso 1 1 calc R . .
C42 C 0.7664(8) 0.6903(8) -0.0500(5) 0.063(3) Uani 1 1 d . . .
H42 H 0.7952 0.6903 -0.0887 0.075 Uiso 1 1 calc R . .
C43 C 0.6692(9) 0.6368(9) -0.0622(5) 0.067(3) Uani 1 1 d . . .
H43 H 0.6328 0.5976 -0.1092 0.081 Uiso 1 1 calc R . .
C44 C 0.6229(7) 0.6385(7) -0.0083(5) 0.054(2) Uani 1 1 d . . .
H44 H 0.5544 0.6028 -0.0186 0.065 Uiso 1 1 calc R . .
C45 C 0.2276(6) 0.8016(5) 0.1360(4) 0.0412(17) Uani 1 1 d . . .
C46 C 0.2819(7) 0.8739(7) 0.1976(5) 0.053(2) Uani 1 1 d . . .
H46 H 0.3514 0.9042 0.2038 0.063 Uiso 1 1 calc R . .
C47 C 0.2355(9) 0.9009(8) 0.2485(6) 0.068(3) Uani 1 1 d . . .
H47 H 0.2716 0.9522 0.2885 0.082 Uiso 1 1 calc R . .
C48 C 0.1369(8) 0.8549(8) 0.2431(6) 0.066(3) Uani 1 1 d . . .
H48 H 0.1062 0.8733 0.2797 0.079 Uiso 1 1 calc R . .
C49 C 0.0842(8) 0.7832(8) 0.1850(6) 0.061(2) Uani 1 1 d . . .
H49 H 0.0160 0.7517 0.1807 0.074 Uiso 1 1 calc R . .
C50 C 0.1293(7) 0.7555(7) 0.1317(5) 0.056(2) Uani 1 1 d . . .
H50 H 0.0921 0.7044 0.0918 0.067 Uiso 1 1 calc R . .
C51 C 0.1927(6) 0.6736(6) 0.0012(4) 0.0425(17) Uani 1 1 d . . .
C52 C 0.1082(7) 0.6918(7) -0.0542(5) 0.057(2) Uani 1 1 d . . .
H52 H 0.1040 0.7553 -0.0590 0.068 Uiso 1 1 calc R . .
C53 C 0.0317(7) 0.6205(8) -0.1017(5) 0.063(3) Uani 1 1 d . . .
H53 H -0.0234 0.6345 -0.1403 0.076 Uiso 1 1 calc R . .
C54 C 0.0340(8) 0.5265(9) -0.0938(6) 0.071(3) Uani 1 1 d . . .
H54 H -0.0198 0.4767 -0.1264 0.086 Uiso 1 1 calc R . .
C55 C 0.1166(8) 0.5070(7) -0.0373(6) 0.061(2) Uani 1 1 d . . .
H55 H 0.1187 0.4437 -0.0311 0.073 Uiso 1 1 calc R . .
C56 C 0.1959(7) 0.5802(6) 0.0098(4) 0.0460(18) Uani 1 1 d . . .
H56 H 0.2521 0.5667 0.0478 0.055 Uiso 1 1 calc R . .
C57 C 0.2980(9) 0.8660(6) 0.0234(6) 0.112(2) Uani 1 1 d G . .
C58 C 0.3639(9) 0.8714(6) -0.0190(6) 0.112(2) Uani 1 1 d G . .
H58 H 0.4041 0.8231 -0.0244 0.135 Uiso 1 1 calc R . .
C59 C 0.3708(9) 0.9474(7) -0.0535(6) 0.112(2) Uani 1 1 d G . .
H59 H 0.4158 0.9510 -0.0824 0.135 Uiso 1 1 calc R . .
C60 C 0.3119(9) 1.0180(6) -0.0456(6) 0.112(2) Uani 1 1 d G . .
H60 H 0.3166 1.0699 -0.0691 0.135 Uiso 1 1 calc R . .
C61 C 0.2460(9) 1.0126(6) -0.0032(6) 0.112(2) Uani 1 1 d G . .
H61 H 0.2058 1.0608 0.0022 0.135 Uiso 1 1 calc R . .
C62 C 0.2391(9) 0.9366(7) 0.0313(6) 0.112(2) Uani 1 1 d G . .
H62 H 0.1941 0.9329 0.0603 0.135 Uiso 1 1 calc R . .
C63 C 0.9477(8) 0.5016(7) 0.3081(6) 0.062(2) Uani 1 1 d . . .
H63A H 0.9062 0.4594 0.2603 0.075 Uiso 1 1 calc R . .
H63B H 0.9912 0.4637 0.3392 0.075 Uiso 1 1 calc R . .
C64 C 0.2792(9) 0.5143(8) 0.2816(6) 0.072(3) Uani 1 1 d . . .
H64A H 0.2127 0.5022 0.2930 0.087 Uiso 1 1 calc R C 1
H64B H 0.3318 0.5622 0.3221 0.087 Uiso 1 1 calc R C 1
C65 C 1.1730(19) 0.8440(14) 0.7521(12) 0.140(2) Uani 1 1 d . . .
H65A H 1.2250 0.8852 0.7971 0.168 Uiso 1 1 calc R D 1
H65B H 1.1223 0.8815 0.7266 0.168 Uiso 1 1 calc R D 1
N1 N 1.1318(5) 0.9255(4) 0.4895(4) 0.0357(13) Uani 1 1 d . . .
H1N H 1.0965 0.9708 0.4976 0.043 Uiso 1 1 calc R . .
N2 N 1.1300(5) 0.5980(4) 0.4974(4) 0.0367(13) Uani 1 1 d . B .
H2N H 1.0947 0.5503 0.5078 0.044 Uiso 1 1 calc R . .
N3 N 0.9023(8) 0.9176(5) 0.6766(4) 0.062(2) Uani 1 1 d . . .
N4 N 0.8584(7) 0.6394(6) 0.6614(5) 0.060(2) Uani 1 1 d . . .
N5 N 0.3062(6) 0.7541(6) 0.3886(4) 0.0541(18) Uani 1 1 d . . .
N6 N 0.4650(5) 0.7476(5) 0.2213(4) 0.0461(16) Uani 1 1 d . . .
O1 O 0.9668(4) 0.9155(3) 0.5347(3) 0.0364(11) Uani 1 1 d . . .
O2 O 0.9673(5) 0.5963(3) 0.5431(3) 0.0419(12) Uani 1 1 d . . .
Cl1 Cl 0.8613(2) 0.5447(2) 0.35048(15) 0.0659(6) Uani 1 1 d . . .
Cl2 Cl 1.0320(2) 0.5937(2) 0.29363(15) 0.0674(6) Uani 1 1 d . . .
Cl3 Cl 0.2581(3) 0.5471(4) 0.1992(2) 0.1128(11) Uani 1 1 d . E .
Cl4 Cl 0.3324(7) 0.4013(7) 0.2631(4) 0.1128(11) Uani 0.50 1 d P E 1
Cl4B Cl 0.3934(7) 0.4911(7) 0.3316(4) 0.1128(11) Uani 0.50 1 d P E 2
Cl5 Cl 1.2350(12) 0.7902(8) 0.6951(11) 0.140(2) Uani 0.50 1 d P F 1
Cl6 Cl 1.1175(19) 0.7593(17) 0.7690(9) 0.140(2) Uani 0.50 1 d P F 1
Cl5B Cl 1.2721(12) 0.8295(8) 0.7107(11) 0.140(2) Uani 0.50 1 d P F 2
Cl6B Cl 1.1258(19) 0.7632(17) 0.7977(9) 0.140(2) Uani 0.50 1 d P F 2
P1 P 0.62018(14) 0.69020(14) 0.13517(10) 0.0352(4) Uani 1 1 d . . .
P2 P 0.29140(16) 0.76725(15) 0.06864(11) 0.0419(4) Uani 1 1 d . . .
Pt1 Pt 0.45429(2) 0.72620(2) 0.112007(16) 0.03991(11) Uani 1 1 d . . .

loop_
_atom_site_aniso_label
_atom_site_aniso_U_11
_atom_site_aniso_U_22
_atom_site_aniso_U_33
_atom_site_aniso_U_23
_atom_site_aniso_U_13
_atom_site_aniso_U_12
C1 0.031(3) 0.026(3) 0.031(3) 0.002(2) 0.010(3) 0.005(3)
C2 0.029(3) 0.028(3) 0.030(3) 0.006(2) 0.013(3) 0.004(2)
C3 0.039(4) 0.024(3) 0.033(3) 0.012(2) 0.018(3) 0.006(3)
C4 0.029(3) 0.027(3) 0.032(3) 0.008(2) 0.012(3) 0.006(2)
C5 0.025(3) 0.030(3) 0.040(4) 0.010(3) 0.014(3) 0.007(3)
C6 0.029(3) 0.026(3) 0.036(3) 0.008(3) 0.011(3) 0.005(3)
C7 0.053(5) 0.035(4) 0.104(8) 0.025(4) 0.051(5) 0.015(4)
C8 0.074(5) 0.082(5) 0.133(8) 0.001(5) 0.018(5) -0.015(4)
C9 0.074(5) 0.082(5) 0.133(8) 0.001(5) 0.018(5) -0.015(4)
C10 0.074(5) 0.082(5) 0.133(8) 0.001(5) 0.018(5) -0.015(4)
C11 0.043(4) 0.040(4) 0.062(5) 0.008(4) 0.029(4) 0.014(3)
C12 0.085(8) 0.114(9) 0.117(9) 0.048(8) 0.044(7) 0.034(7)
C13 0.085(8) 0.114(9) 0.117(9) 0.048(8) 0.044(7) 0.034(7)
C14 0.085(8) 0.114(9) 0.117(9) 0.048(8) 0.044(7) 0.034(7)
C12B 0.085(8) 0.114(9) 0.117(9) 0.048(8) 0.044(7) 0.034(7)
C13B 0.085(8) 0.114(9) 0.117(9) 0.048(8) 0.044(7) 0.034(7)
C14B 0.085(8) 0.114(9) 0.117(9) 0.048(8) 0.044(7) 0.034(7)
C15 0.032(3) 0.025(3) 0.037(3) 0.009(3) 0.017(3) 0.007(3)
C16 0.039(4) 0.045(4) 0.040(4) 0.012(3) 0.019(3) 0.013(3)
C17 0.048(4) 0.035(4) 0.044(4) 0.013(3) 0.027(3) 0.013(3)
C18 0.031(3) 0.033(3) 0.040(4) 0.007(3) 0.020(3) 0.006(3)
C19 0.037(4) 0.054(5) 0.037(4) 0.006(3) 0.022(3) 0.010(3)
C20 0.038(4) 0.054(5) 0.038(4) 0.004(3) 0.018(3) 0.002(3)
C21 0.034(4) 0.038(4) 0.044(4) 0.009(3) 0.021(3) 0.006(3)
C22 0.034(4) 0.060(5) 0.053(5) 0.010(4) 0.028(4) 0.011(3)
C23 0.044(4) 0.057(5) 0.041(4) 0.014(3) 0.024(3) 0.015(4)
C24 0.037(4) 0.052(5) 0.048(4) 0.005(3) 0.023(3) 0.010(3)
C25 0.038(4) 0.057(5) 0.040(4) 0.013(3) 0.019(3) 0.013(4)
C26 0.025(3) 0.052(4) 0.047(4) 0.004(3) 0.017(3) 0.004(3)
C27 0.027(3) 0.039(4) 0.041(4) -0.003(3) 0.011(3) -0.001(3)
C28 0.038(4) 0.056(5) 0.062(5) 0.008(4) 0.023(4) 0.002(4)
C29 0.062(6) 0.061(6) 0.083(7) 0.028(5) 0.032(5) 0.002(5)
C30 0.072(7) 0.039(5) 0.075(6) 0.014(4) 0.023(5) 0.011(4)
C31 0.076(7) 0.052(5) 0.068(6) 0.008(4) 0.027(5) 0.024(5)
C32 0.049(5) 0.051(5) 0.055(5) 0.005(4) 0.023(4) 0.010(4)
C33 0.034(4) 0.036(4) 0.038(4) 0.005(3) 0.015(3) 0.005(3)
C34 0.036(4) 0.038(4) 0.041(4) 0.006(3) 0.012(3) 0.007(3)
C35 0.030(4) 0.059(5) 0.037(4) 0.008(3) 0.007(3) -0.001(3)
C36 0.050(5) 0.049(5) 0.047(5) -0.006(4) 0.013(4) -0.007(4)
C37 0.068(6) 0.037(4) 0.062(6) -0.005(4) 0.020(5) 0.006(4)
C38 0.050(5) 0.051(5) 0.050(5) 0.013(4) 0.022(4) 0.015(4)
C39 0.035(4) 0.050(4) 0.037(4) 0.009(3) 0.015(3) 0.016(3)
C40 0.040(4) 0.051(5) 0.046(4) 0.013(3) 0.020(3) 0.011(3)
C41 0.051(5) 0.062(5) 0.054(5) 0.020(4) 0.030(4) 0.008(4)
C42 0.060(6) 0.089(7) 0.055(5) 0.022(5) 0.036(5) 0.020(5)
C43 0.062(6) 0.103(8) 0.037(4) 0.003(5) 0.018(4) 0.020(6)
C44 0.042(4) 0.077(6) 0.041(4) 0.005(4) 0.016(4) 0.003(4)
C45 0.031(4) 0.042(4) 0.049(4) 0.006(3) 0.010(3) 0.012(3)
C46 0.040(4) 0.061(5) 0.050(5) -0.004(4) 0.014(4) 0.004(4)
C47 0.066(6) 0.077(7) 0.056(6) -0.010(5) 0.021(5) 0.023(5)
C48 0.062(6) 0.093(8) 0.056(6) 0.009(5) 0.034(5) 0.033(6)
C49 0.047(5) 0.080(7) 0.067(6) 0.010(5) 0.033(5) 0.018(5)
C50 0.043(5) 0.068(6) 0.053(5) -0.005(4) 0.016(4) 0.017(4)
C51 0.032(4) 0.058(5) 0.036(4) 0.007(3) 0.009(3) 0.014(3)
C52 0.046(5) 0.066(6) 0.054(5) 0.007(4) 0.008(4) 0.021(4)
C53 0.035(4) 0.090(8) 0.051(5) 0.004(5) 0.001(4) 0.012(5)
C54 0.047(5) 0.085(8) 0.063(6) -0.007(5) 0.011(5) -0.011(5)
C55 0.059(6) 0.062(6) 0.069(6) 0.009(5) 0.032(5) 0.012(5)
C56 0.042(4) 0.055(5) 0.042(4) 0.005(3) 0.016(3) 0.013(4)
C57 0.157(6) 0.093(4) 0.136(5) 0.061(4) 0.085(5) 0.062(4)
C58 0.157(6) 0.093(4) 0.136(5) 0.061(4) 0.085(5) 0.062(4)
C59 0.157(6) 0.093(4) 0.136(5) 0.061(4) 0.085(5) 0.062(4)
C60 0.157(6) 0.093(4) 0.136(5) 0.061(4) 0.085(5) 0.062(4)
C61 0.157(6) 0.093(4) 0.136(5) 0.061(4) 0.085(5) 0.062(4)
C62 0.157(6) 0.093(4) 0.136(5) 0.061(4) 0.085(5) 0.062(4)
C63 0.058(6) 0.063(6) 0.067(6) 0.013(5) 0.020(5) 0.019(5)
C64 0.062(6) 0.080(7) 0.074(7) 0.018(6) 0.026(5) 0.000(5)
C65 0.182(5) 0.120(4) 0.158(8) 0.059(7) 0.093(7) 0.036(4)
N1 0.035(3) 0.027(3) 0.055(4) 0.014(3) 0.023(3) 0.012(2)
N2 0.040(3) 0.030(3) 0.054(4) 0.016(3) 0.028(3) 0.013(2)
N3 0.097(7) 0.042(4) 0.050(4) -0.001(3) 0.033(4) 0.020(4)
N4 0.084(6) 0.056(4) 0.068(5) 0.033(4) 0.052(5) 0.026(4)
N5 0.046(4) 0.072(5) 0.059(4) 0.022(4) 0.030(4) 0.020(4)
N6 0.029(3) 0.076(5) 0.038(3) 0.009(3) 0.015(3) 0.019(3)
O1 0.043(3) 0.024(2) 0.051(3) 0.011(2) 0.025(2) 0.008(2)
O2 0.057(3) 0.026(2) 0.059(3) 0.014(2) 0.038(3) 0.013(2)
Cl1 0.0607(14) 0.0779(16) 0.0707(15) 0.0269(12) 0.0306(12) 0.0181(12)
Cl2 0.0647(15) 0.0781(16) 0.0774(16) 0.0296(13) 0.0374(13) 0.0260(13)
Cl3 0.092(2) 0.158(3) 0.093(2) 0.044(2) 0.0354(17) 0.002(2)
Cl4 0.092(2) 0.158(3) 0.093(2) 0.044(2) 0.0354(17) 0.002(2)
Cl4B 0.092(2) 0.158(3) 0.093(2) 0.044(2) 0.0354(17) 0.002(2)
Cl5 0.182(5) 0.120(4) 0.158(8) 0.059(7) 0.093(7) 0.036(4)
Cl6 0.182(5) 0.120(4) 0.158(8) 0.059(7) 0.093(7) 0.036(4)
Cl5B 0.182(5) 0.120(4) 0.158(8) 0.059(7) 0.093(7) 0.036(4)
Cl6B 0.182(5) 0.120(4) 0.158(8) 0.059(7) 0.093(7) 0.036(4)
P1 0.0273(9) 0.0421(10) 0.0358(9) 0.0030(7) 0.0117(7) 0.0085(7)
P2 0.0333(10) 0.0527(12) 0.0397(10) 0.0069(8) 0.0103(8) 0.0158(8)
Pt1 0.02815(15) 0.0553(2) 0.03603(16) 0.00413(12) 0.01069(11) 0.01311(12)

loop_
_atom_type_symbol
_atom_type_description
_atom_type_scat_dispersion_real
_atom_type_scat_dispersion_imag
_atom_type_scat_source
C C 0.0033 0.0016 'International Tables Vol C Tables 4.2.6.8 and 6.1.1.4'
H H 0.0000 0.0000 'International Tables Vol C Tables 4.2.6.8 and 6.1.1.4'
N N 0.0061 0.0033 'International Tables Vol C Tables 4.2.6.8 and 6.1.1.4'
O O 0.0106 0.0060 'International Tables Vol C Tables 4.2.6.8 and 6.1.1.4'
Cl Cl 0.1484 0.1585 'International Tables Vol C Tables 4.2.6.8 and 6.1.1.4'
P P 0.1023 0.0942 'International Tables Vol C Tables 4.2.6.8 and 6.1.1.4'
Pt Pt -1.7033 8.3905 'International Tables Vol C Tables 4.2.6.8 and 6.1.1.4'

loop_
_geom_angle_atom_site_label_1
_geom_angle_atom_site_label_2
_geom_angle_atom_site_label_3
_geom_angle
O1 C1 C2 123.8(6)
O1 C1 C6 117.6(6)
C2 C1 C6 118.6(6)
C1 C2 C3 121.0(6)
C1 C2 C15 117.5(6)
C3 C2 C15 121.0(6)
O2 C3 C2 124.6(6)
O2 C3 C4 118.1(6)
C2 C3 C4 117.3(5)
N2 C4 C5 125.9(6)
N2 C4 C3 112.2(6)
C5 C4 C3 121.9(6)
C6 C5 C4 119.8(6)
C6 C5 H5 120.1
C4 C5 H5 120.1
N1 C6 C5 126.1(6)
N1 C6 C1 112.9(6)
C5 C6 C1 120.9(6)
N1 C7 C8 114.9(10)
N1 C7 H7A 108.5
C8 C7 H7A 108.5
N1 C7 H7B 108.5
C8 C7 H7B 108.5
H7A C7 H7B 107.5
C9 C8 C7 114.8(12)
C9 C8 H8A 108.6
C7 C8 H8A 108.6
C9 C8 H8B 108.6
C7 C8 H8B 108.6
H8A C8 H8B 107.6
C8 C9 C10 112.0(12)
C8 C9 H9A 109.2
C10 C9 H9A 109.2
C8 C9 H9B 109.2
C10 C9 H9B 109.2
H9A C9 H9B 107.9
C9 C10 H10A 109.5
C9 C10 H10B 109.5
H10A C10 H10B 109.5
C9 C10 H10C 109.5
H10A C10 H10C 109.5
H10B C10 H10C 109.5
N2 C11 C12 109.0(13)
N2 C11 C12B 112.8(11)
C12 C11 C12B 48.2(15)
N2 C11 H11A 109.9
C12 C11 H11A 109.9
C12B C11 H11A 63.5
N2 C11 H11B 109.9
C12 C11 H11B 109.9
C12B C11 H11B 136.7
H11A C11 H11B 108.3
C13 C12 C11 118(2)
C13 C12 H12A 107.9
C11 C12 H12A 107.9
C13 C12 H12B 107.9
C11 C12 H12B 107.9
H12A C12 H12B 107.2
C12 C13 C14 119(3)
C12 C13 H13A 107.5
C14 C13 H13A 107.5
C12 C13 H13B 107.5
C14 C13 H13B 107.5
H13A C13 H13B 107.0
C13B C12B C11 106.2(19)
C13B C12B H12C 110.5
C11 C12B H12C 110.5
C13B C12B H12D 110.5
C11 C12B H12D 110.5
H12C C12B H12D 108.7
C12B C13B C14B 94(2)
C12B C13B H13C 112.8
C14B C13B H13C 112.8
C12B C13B H13D 112.8
C14B C13B H13D 112.8
H13C C13B H13D 110.3
C13B C14B H14D 109.5
C13B C14B H14E 109.5
H14D C14B H14E 109.5
C13B C14B H14F 109.5
H14D C14B H14F 109.5
H14E C14B H14F 109.5
C17 C15 C16 103.3(6)
C17 C15 C2 112.0(6)
C16 C15 C2 109.6(6)
C17 C15 C18 109.3(6)
C16 C15 C18 108.7(5)
C2 C15 C18 113.4(5)
N3 C16 C15 174.5(8)
N4 C17 C15 172.1(8)
C19 C18 C23 118.7(7)
C19 C18 C15 121.4(6)
C23 C18 C15 119.9(6)
C18 C19 C20 120.5(7)
C18 C19 H19 119.7
C20 C19 H19 119.7
C21 C20 C19 121.5(7)
C21 C20 H20 119.2
C19 C20 H20 119.2
C20 C21 C22 117.8(7)
C20 C21 C24 121.2(7)
C22 C21 C24 120.8(7)
C23 C22 C21 121.3(7)
C23 C22 H22 119.4
C21 C22 H22 119.4
C22 C23 C18 120.2(7)
C22 C23 H23 119.9
C18 C23 H23 119.9
C26 C24 C25 117.7(7)
C26 C24 C21 121.5(7)
C25 C24 C21 120.7(7)
C26 C24 H24 90.2
C25 C24 H24 90.2
C21 C24 H24 90.2
N5 C25 C24 176.1(9)
N6 C26 C24 178.0(8)
C32 C27 C28 118.0(8)
C32 C27 P1 123.4(6)
C28 C27 P1 118.6(6)
C29 C28 C27 120.0(9)
C29 C28 H28 120.0
C27 C28 H28 120.0
C28 C29 C30 120.9(10)
C28 C29 H29 119.5
C30 C29 H29 119.5
C31 C30 C29 119.3(9)
C31 C30 H30 120.4
C29 C30 H30 120.4
C30 C31 C32 121.0(9)
C30 C31 H31 119.5
C32 C31 H31 119.5
C27 C32 C31 120.7(9)
C27 C32 H32 119.7
C31 C32 H32 119.7
C38 C33 C34 121.0(7)
C38 C33 P1 118.8(6)
C34 C33 P1 120.2(5)
C35 C34 C33 119.1(7)
C35 C34 H34 120.4
C33 C34 H34 120.4
C34 C35 C36 119.8(8)
C34 C35 H35 120.1
C36 C35 H35 120.1
C37 C36 C35 121.0(8)
C37 C36 H36 119.5
C35 C36 H36 119.5
C36 C37 C38 119.9(8)
C36 C37 H37 120.0
C38 C37 H37 120.0
C33 C38 C37 119.1(8)
C33 C38 H38 120.4
C37 C38 H38 120.4
C40 C39 C44 118.9(7)
C40 C39 P1 121.5(6)
C44 C39 P1 119.5(6)
C39 C40 C41 120.4(8)
C39 C40 H40 119.8
C41 C40 H40 119.8
C42 C41 C40 120.1(9)
C42 C41 H41 120.0
C40 C41 H41 120.0
C41 C42 C43 119.5(8)
C41 C42 H42 120.3
C43 C42 H42 120.3
C42 C43 C44 121.8(9)
C42 C43 H43 119.1
C44 C43 H43 119.1
C43 C44 C39 119.2(9)
C43 C44 H44 120.4
C39 C44 H44 120.4
C50 C45 C46 117.7(8)
C50 C45 P2 122.7(6)
C46 C45 P2 119.5(6)
C47 C46 C45 120.4(9)
C47 C46 H46 119.8
C45 C46 H46 119.8
C46 C47 C48 121.1(9)
C46 C47 H47 119.4
C48 C47 H47 119.4
C49 C48 C47 119.4(9)
C49 C48 H48 120.3
C47 C48 H48 120.3
C48 C49 C50 120.5(9)
C48 C49 H49 119.8
C50 C49 H49 119.8
C45 C50 C49 120.8(9)
C45 C50 H50 119.6
C49 C50 H50 119.6
C52 C51 C56 118.9(8)
C52 C51 P2 122.5(7)
C56 C51 P2 118.3(6)
C53 C52 C51 121.4(10)
C53 C52 H52 119.3
C51 C52 H52 119.3
C52 C53 C54 120.3(9)
C52 C53 H53 119.9
C54 C53 H53 119.9
C55 C54 C53 119.1(9)
C55 C54 H54 120.4
C53 C54 H54 120.4
C56 C55 C54 120.2(10)
C56 C55 H55 119.9
C54 C55 H55 119.9
C55 C56 C51 120.1(8)
C55 C56 H56 120.0
C51 C56 H56 120.0
C58 C57 C62 120.0
C58 C57 P2 119.3(5)
C62 C57 P2 120.7(5)
C57 C58 C59 120.0
C57 C58 H58 120.0
C59 C58 H58 120.0
C60 C59 C58 120.0
C60 C59 H59 120.0
C58 C59 H59 120.0
C61 C60 C59 120.0
C61 C60 H60 120.0
C59 C60 H60 120.0
C62 C61 C60 120.0
C62 C61 H61 120.0
C60 C61 H61 120.0
C61 C62 C57 120.0
C61 C62 H62 120.0
C57 C62 H62 120.0
Cl1 C63 Cl2 111.9(6)
Cl1 C63 H63A 109.2
Cl2 C63 H63A 109.2
Cl1 C63 H63B 109.2
Cl2 C63 H63B 109.2
H63A C63 H63B 107.9
Cl4B C64 Cl3 124.3(8)
Cl4B C64 Cl4 54.5(6)
Cl3 C64 Cl4 100.1(7)
Cl4B C64 H64A 123.5
Cl3 C64 H64A 111.7
Cl4 C64 H64A 111.7
Cl4B C64 H64B 57.6
Cl3 C64 H64B 111.7
Cl4 C64 H64B 111.7
H64A C64 H64B 109.5
Cl6 C65 Cl5 100.8(13)
Cl5 C65 Cl6B 110.9(13)
Cl6 C65 Cl5B 119.0(14)
Cl6B C65 Cl5B 125.1(13)
Cl6 C65 H65A 111.6
Cl5 C65 H65A 111.6
Cl6B C65 H65A 95.4
Cl5B C65 H65A 92.0
Cl6 C65 H65B 111.6
Cl5 C65 H65B 111.6
Cl6B C65 H65B 116.8
Cl5B C65 H65B 111.4
H65A C65 H65B 109.4
C6 N1 C7 126.7(6)
C6 N1 H1N 116.6
C7 N1 H1N 116.6
C4 N2 C11 126.3(6)
C4 N2 H2N 116.9
C11 N2 H2N 116.9
C26 N6 Pt1 171.6(7)
C27 P1 C33 105.2(3)
C27 P1 C39 103.4(3)
C33 P1 C39 103.7(3)
C27 P1 Pt1 113.7(2)
C33 P1 Pt1 113.3(2)
C39 P1 Pt1 116.2(2)
C57 P2 C51 105.6(5)
C57 P2 C45 105.4(4)
C51 P2 C45 103.3(4)
C57 P2 Pt1 111.1(4)
C51 P2 Pt1 113.8(3)
C45 P2 Pt1 116.7(3)
N6 Pt1 P1 93.36(18)
N6 Pt1 P2 96.75(18)
P1 Pt1 P2 169.32(7)

loop_
_geom_bond_atom_site_label_1
_geom_bond_atom_site_label_2
_geom_bond_distance
C1 O1 1.247(8)
C1 C2 1.398(9)
C1 C6 1.531(9)
C2 C3 1.425(9)
C2 C15 1.517(9)
C3 O2 1.242(8)
C3 C4 1.526(9)
C4 N2 1.307(8)
C4 C5 1.380(9)
C5 C6 1.378(9)
C5 H5 0.9500
C6 N1 1.323(9)
C7 N1 1.438(10)
C7 C8 1.465(16)
C7 H7A 0.9900
C7 H7B 0.9900
C8 C9 1.38(2)
C8 H8A 0.9900
C8 H8B 0.9900
C9 C10 1.589(18)
C9 H9A 0.9900
C9 H9B 0.9900
C10 H10A 0.9800
C10 H10B 0.9800
C10 H10C 0.9800
C11 N2 1.475(9)
C11 C12 1.48(3)
C11 C12B 1.554(17)
C11 H11A 0.9900
C11 H11B 0.9900
C12 C13 1.44(4)
C12 H12A 0.9900
C12 H12B 0.9900
C13 C14 1.503(18)
C13 H13A 0.9900
C13 H13B 0.9900
C14 H14A 0.9800
C14 H14B 0.9800
C14 H14C 0.9800
C12B C13B 1.550(18)
C12B H12C 0.9900
C12B H12D 0.9900
C13B C14B 1.550(18)
C13B H13C 0.9900
C13B H13D 0.9900
C14B H14D 0.9800
C14B H14E 0.9800
C14B H14F 0.9800
C15 C17 1.493(10)
C15 C16 1.502(10)
C15 C18 1.540(10)
C16 N3 1.137(10)
C17 N4 1.130(10)
C18 C19 1.383(10)
C18 C23 1.403(10)
C19 C20 1.388(11)
C19 H19 0.9500
C20 C21 1.385(10)
C20 H20 0.9500
C21 C22 1.397(11)
C21 C24 1.459(11)
C22 C23 1.382(12)
C22 H22 0.9500
C23 H23 0.9500
C24 C26 1.376(11)
C24 C25 1.407(10)
C24 H24 1.0000
C25 N5 1.158(10)
C26 N6 1.155(10)
C27 C32 1.379(11)
C27 C28 1.418(11)
C27 P1 1.803(8)
C28 C29 1.372(14)
C28 H28 0.9500
C29 C30 1.389(15)
C29 H29 0.9500
C30 C31 1.355(15)
C30 H30 0.9500
C31 C32 1.395(14)
C31 H31 0.9500
C32 H32 0.9500
C33 C38 1.376(11)
C33 C34 1.401(10)
C33 P1 1.836(7)
C34 C35 1.385(10)
C34 H34 0.9500
C35 C36 1.390(13)
C35 H35 0.9500
C36 C37 1.367(14)
C36 H36 0.9500
C37 C38 1.406(13)
C37 H37 0.9500
C38 H38 0.9500
C39 C40 1.393(11)
C39 C44 1.395(11)
C39 P1 1.836(8)
C40 C41 1.394(11)
C40 H40 0.9500
C41 C42 1.366(14)
C41 H41 0.9500
C42 C43 1.373(15)
C42 H42 0.9500
C43 C44 1.377(13)
C43 H43 0.9500
C44 H44 0.9500
C45 C50 1.384(12)
C45 C46 1.404(11)
C45 P2 1.819(8)
C46 C47 1.361(13)
C46 H46 0.9500
C47 C48 1.380(16)
C47 H47 0.9500
C48 C49 1.357(15)
C48 H48 0.9500
C49 C50 1.390(12)
C49 H49 0.9500
C50 H50 0.9500
C51 C52 1.395(11)
C51 C56 1.400(12)
C51 P2 1.815(8)
C52 C53 1.363(14)
C52 H52 0.9500
C53 C54 1.404(16)
C53 H53 0.9500
C54 C55 1.401(15)
C54 H54 0.9500
C55 C56 1.394(13)
C55 H55 0.9500
C56 H56 0.9500
C57 C58 1.3900
C57 C62 1.3900
C57 P2 1.809(6)
C58 C59 1.3900
C58 H58 0.9500
C59 C60 1.3900
C59 H59 0.9500
C60 C61 1.3900
C60 H60 0.9500
C61 C62 1.3900
C61 H61 0.9500
C62 H62 0.9500
C63 Cl1 1.743(10)
C63 Cl2 1.766(11)
C63 H63A 0.9900
C63 H63B 0.9900
C64 Cl4B 1.657(14)
C64 Cl3 1.701(12)
C64 Cl4 1.899(16)
C64 H64A 0.9900
C64 H64B 0.9900
C65 Cl6 1.50(3)
C65 Cl5 1.73(3)
C65 Cl6B 1.75(2)
C65 Cl5B 1.78(2)
C65 H65A 0.9900
C65 H65B 0.9900
N1 H1N 0.8800
N2 H2N 0.8800
N6 Pt1 2.067(6)
P1 Pt1 2.2838(18)
P2 Pt1 2.2872(19)

loop_
_geom_torsion_atom_site_label_1
_geom_torsion_atom_site_label_2
_geom_torsion_atom_site_label_3
_geom_torsion_atom_site_label_4
_geom_torsion
O1 C1 C2 C3 171.0(7)
C6 C1 C2 C3 -7.8(9)
O1 C1 C2 C15 -1.3(10)
C6 C1 C2 C15 179.9(6)
C1 C2 C3 O2 -172.0(7)
C15 C2 C3 O2 0.0(11)
C1 C2 C3 C4 7.5(9)
C15 C2 C3 C4 179.4(6)
O2 C3 C4 N2 -4.1(9)
C2 C3 C4 N2 176.4(6)
O2 C3 C4 C5 176.1(7)
C2 C3 C4 C5 -3.4(10)
N2 C4 C5 C6 -179.9(7)
C3 C4 C5 C6 -0.2(10)
C4 C5 C6 N1 -179.5(7)
C4 C5 C6 C1 -0.1(10)
O1 C1 C6 N1 4.7(9)
C2 C1 C6 N1 -176.4(6)
O1 C1 C6 C5 -174.8(6)
C2 C1 C6 C5 4.1(10)
N1 C7 C8 C9 69.6(17)
C7 C8 C9 C10 179.9(13)
N2 C11 C12 C13 -69(3)
C12B C11 C12 C13 35(2)
C11 C12 C13 C14 -54(4)
N2 C11 C12B C13B 146.8(15)
C12 C11 C12B C13B 51(2)
C11 C12B C13B C14B -96(2)
C1 C2 C15 C17 -158.1(6)
C3 C2 C15 C17 29.7(9)
C1 C2 C15 C16 -44.0(8)
C3 C2 C15 C16 143.7(6)
C1 C2 C15 C18 77.6(7)
C3 C2 C15 C18 -94.6(7)
C17 C15 C18 C19 -125.2(7)
C16 C15 C18 C19 122.6(7)
C2 C15 C18 C19 0.5(9)
C17 C15 C18 C23 58.5(8)
C16 C15 C18 C23 -53.7(9)
C2 C15 C18 C23 -175.8(6)
C23 C18 C19 C20 0.1(12)
C15 C18 C19 C20 -176.3(7)
C18 C19 C20 C21 0.4(13)
C19 C20 C21 C22 -0.3(12)
C19 C20 C21 C24 175.6(8)
C20 C21 C22 C23 -0.3(12)
C24 C21 C22 C23 -176.2(8)
C21 C22 C23 C18 0.8(13)
C19 C18 C23 C22 -0.7(12)
C15 C18 C23 C22 175.7(7)
C20 C21 C24 C26 -2.7(12)
C22 C21 C24 C26 173.1(8)
C20 C21 C24 C25 178.2(8)
C22 C21 C24 C25 -6.1(12)
C32 C27 C28 C29 1.4(13)
P1 C27 C28 C29 -177.8(7)
C27 C28 C29 C30 -1.8(15)
C28 C29 C30 C31 1.2(17)
C29 C30 C31 C32 -0.3(16)
C28 C27 C32 C31 -0.6(13)
P1 C27 C32 C31 178.6(7)
C30 C31 C32 C27 0.0(15)
C38 C33 C34 C35 -2.0(12)
P1 C33 C34 C35 176.6(6)
C33 C34 C35 C36 1.5(12)
C34 C35 C36 C37 -1.1(14)
C35 C36 C37 C38 1.2(15)
C34 C33 C38 C37 2.1(12)
P1 C33 C38 C37 -176.5(7)
C36 C37 C38 C33 -1.7(14)
C44 C39 C40 C41 -0.5(12)
P1 C39 C40 C41 176.8(6)
C39 C40 C41 C42 1.1(14)
C40 C41 C42 C43 -2.3(15)
C41 C42 C43 C44 3.0(17)
C42 C43 C44 C39 -2.4(17)
C40 C39 C44 C43 1.1(14)
P1 C39 C44 C43 -176.3(8)
C50 C45 C46 C47 -3.9(14)
P2 C45 C46 C47 179.8(8)
C45 C46 C47 C48 3.4(17)
C46 C47 C48 C49 -1.7(17)
C47 C48 C49 C50 0.6(17)
C46 C45 C50 C49 2.9(14)
P2 C45 C50 C49 179.0(8)
C48 C49 C50 C45 -1.3(16)
C56 C51 C52 C53 -2.7(14)
P2 C51 C52 C53 -176.2(8)
C51 C52 C53 C54 2.7(16)
C52 C53 C54 C55 -0.9(16)
C53 C54 C55 C56 -0.6(15)
C54 C55 C56 C51 0.5(14)
C52 C51 C56 C55 1.1(12)
P2 C51 C56 C55 174.9(7)
C62 C57 C58 C59 0.0
P2 C57 C58 C59 -179.3(9)
C57 C58 C59 C60 0.0
C58 C59 C60 C61 0.0
C59 C60 C61 C62 0.0
C60 C61 C62 C57 0.0
C58 C57 C62 C61 0.0
P2 C57 C62 C61 179.3(10)
C5 C6 N1 C7 -2.2(13)
C1 C6 N1 C7 178.3(8)
C8 C7 N1 C6 -98.1(11)
C5 C4 N2 C11 1.6(12)
C3 C4 N2 C11 -178.1(7)
C12 C11 N2 C4 129.0(16)
C12B C11 N2 C4 77.3(15)
C32 C27 P1 C33 -94.9(7)
C28 C27 P1 C33 84.3(7)
C32 C27 P1 C39 13.6(8)
C28 C27 P1 C39 -167.2(6)
C32 C27 P1 Pt1 140.5(6)
C28 C27 P1 Pt1 -40.3(7)
C38 C33 P1 C27 -150.4(6)
C34 C33 P1 C27 30.9(7)
C38 C33 P1 C39 101.3(7)
C34 C33 P1 C39 -77.3(7)
C38 C33 P1 Pt1 -25.7(7)
C34 C33 P1 Pt1 155.7(5)
C40 C39 P1 C27 -107.8(7)
C44 C39 P1 C27 69.5(7)
C40 C39 P1 C33 1.8(7)
C44 C39 P1 C33 179.1(7)
C40 C39 P1 Pt1 126.9(6)
C44 C39 P1 Pt1 -55.8(8)
C58 C57 P2 C51 -85.8(7)
C62 C57 P2 C51 94.9(7)
C58 C57 P2 C45 165.2(6)
C62 C57 P2 C45 -14.1(8)
C58 C57 P2 Pt1 38.0(7)
C62 C57 P2 Pt1 -141.3(6)
C52 C51 P2 C57 -28.7(8)
C56 C51 P2 C57 157.8(7)
C52 C51 P2 C45 81.8(8)
C56 C51 P2 C45 -91.8(7)
C52 C51 P2 Pt1 -150.8(7)
C56 C51 P2 Pt1 35.7(7)
C50 C45 P2 C57 114.5(8)
C46 C45 P2 C57 -69.4(8)
C50 C45 P2 C51 3.9(8)
C46 C45 P2 C51 179.9(7)
C50 C45 P2 Pt1 -121.7(7)
C46 C45 P2 Pt1 54.3(8)
C27 P1 Pt1 N6 76.0(3)
C33 P1 Pt1 N6 -44.0(3)
C39 P1 Pt1 N6 -164.1(4)
C27 P1 Pt1 P2 -122.9(5)
C33 P1 Pt1 P2 117.0(4)
C39 P1 Pt1 P2 -3.0(5)
C57 P2 Pt1 N6 120.4(5)
C51 P2 Pt1 N6 -120.5(4)
C45 P2 Pt1 N6 -0.4(4)
C57 P2 Pt1 P1 -40.5(6)
C51 P2 Pt1 P1 78.5(5)
C45 P2 Pt1 P1 -161.3(4)

loop_
_platon_squeeze_void_nr
_platon_squeeze_void_average_x
_platon_squeeze_void_average_y
_platon_squeeze_void_average_z
_platon_squeeze_void_volume
_platon_squeeze_void_count_electrons
1 0.000 0.000 0.000 432.1 183.0
